data_4116583
loop_
_publ_author_name
'Susan M. Walker'
'P. Shiv Halasyamani'
'Simon Allen'
'Dermot O'Hare'

_publ_contact_author_address
;
Inorganic Chemistry Laboratory
University of Oxford
South Parks Rd.
Oxford
OX1 3QR
;
_publ_contact_author_email 'dermot.ohare@chem.ox.ac.uk '
_publ_contact_author_fax ' 01865 272 690 '
_publ_contact_author_name 'Prof. Dermot O'Hare'
_publ_contact_author_phone ' 01865 272 658 '
_publ_section_title
;
 From Molecules to Frameworks: Variable Dimensionality in the
 UO2(CH3COO)2.2H2O/HF(aq)/Piperazine System. Syntheses, Structures, and
 Characterization of Zero-Dimensional (C4N2H12)UO2F4.3H2O, One-Dimensional
 (C4N2H12)2U2F12.H2O, Two-Dimensional (C4N2H12)2(U2O4F5)4.11H2O, and
 Three-Dimensional (C4N2H12)U2O4F6
;
_journal_name_full 'Journal of the American Chemical Society'
_journal_page_first 10513
_journal_page_last 10521
_journal_paper_doi 10.1021/ja992145f
_journal_volume 121
_journal_year 1999
_chemical_compound_source 'synthesis as described'
_chemical_formula_moiety 'C4 H12 F6 N2 O4 U2'
_chemical_formula_structural 'C4 H12 F6 N2 O4 U2'
_chemical_formula_sum 'C4 H12 F6 N2 O4 U2'
_chemical_formula_weight 742.20
_chemical_name_systematic
;
 ?
;
_space_group_IT_number 15
_symmetry_cell_setting monoclinic
_symmetry_space_group_name_Hall '-C 2yc'
_symmetry_space_group_name_H-M 'C 1 2/c 1'
_atom_sites_solution_hydrogens geom
_atom_sites_solution_primary direct
_atom_sites_solution_secondary difmap
_audit_creation_method SHELXL
_cell_angle_alpha 90.00
_cell_angle_beta 97.0230(10)
_cell_angle_gamma 90.00
_cell_formula_units_Z 4
_cell_length_a 9.1080(10)
_cell_length_b 10.0590(10)
_cell_length_c 13.6330(10)
_cell_measurement_reflns_used 25
_cell_measurement_temperature 293(2)
_cell_measurement_theta_max 0
_cell_measurement_theta_min 0
_cell_volume 1239.6(2)
_computing_molecular_graphics 'Ortep-3 for Windows (Farrugia, 1997)'
_computing_publication_material 'WinGX publication routines (Farrugia, 1998)'
_computing_structure_refinement 'SHELXL-93 (Sheldrick, 1993)'
_diffrn_ambient_temperature 293(2)
_diffrn_radiation_monochromator graphite
_diffrn_radiation_source 'fine-focus sealed tube'
_diffrn_radiation_type MoK\a
_diffrn_radiation_wavelength 0.71073
_diffrn_reflns_av_R_equivalents 0.0241
_diffrn_reflns_av_sigmaI/netI 0.0298
_diffrn_reflns_limit_h_max 11
_diffrn_reflns_limit_h_min -11
_diffrn_reflns_limit_k_max 12
_diffrn_reflns_limit_k_min -12
_diffrn_reflns_limit_l_max 16
_diffrn_reflns_limit_l_min -16
_diffrn_reflns_number 2312
_diffrn_reflns_theta_max 26.51
_diffrn_reflns_theta_min 3.01
_exptl_absorpt_coefficient_mu 26.179
_exptl_absorpt_correction_T_max 0.1205
_exptl_absorpt_correction_T_min 0.0601
_exptl_absorpt_correction_type refdelf
_exptl_crystal_colour yellow
_exptl_crystal_density_diffrn 3.988
_exptl_crystal_density_method none
_exptl_crystal_description prism
_exptl_crystal_F_000 1288
_exptl_crystal_size_max 0.15
_exptl_crystal_size_mid 0.12
_exptl_crystal_size_min 0.12
_refine_ls_extinction_method none
_refine_ls_goodness_of_fit_all 1.313
_refine_ls_goodness_of_fit_obs 1.314
_refine_ls_matrix_type full
_refine_ls_number_parameters 75
_refine_ls_number_reflns 1234
_refine_ls_number_restraints 0
_refine_ls_restrained_S_all 1.313
_refine_ls_restrained_S_obs 1.314
_refine_ls_R_factor_all 0.0409
_refine_ls_R_factor_obs 0.0405
_refine_ls_shift/esd_max 0.017
_refine_ls_shift/esd_mean 0.003
_refine_ls_structure_factor_coef Fsqd
_refine_ls_weighting_details 'w=1/[\s^2^(Fo^2^)+(0.0451P)^2^+61.2326P] where P=(Fo^2^+2Fc^2^)/3'
_refine_ls_weighting_scheme calc
_refine_ls_wR_factor_all 0.1053
_refine_ls_wR_factor_obs 0.1051
_reflns_number_observed 1227
_reflns_number_total 1234
_reflns_observed_criterion >2sigma(I)
_cod_data_source_file ja992145f_5.cif
_cod_data_source_block muf-1
_cod_depositor_comments
;
The following automatic conversions were performed:

'_refine_ls_weighting_scheme' value 'calc
w=1/[\s^2^(Fo^2^)+(0.0451P)^2^+61.2326P] where P=(Fo^2^+2Fc^2^)/3'
was changed to 'calc'. New tag '_refine_ls_weighting_details' was
created. The value of the new tag was set to
'w=1/[\s^2^(Fo^2^)+(0.0451P)^2^+61.2326P] where P=(Fo^2^+2Fc^2^)/3'.

Automatic conversion script
Id: cif_fix_values 3143 2015-03-26 13:38:13Z robertas 
;
_cod_original_sg_symbol_H-M 'C 2/c'
_cod_database_code 4116583

loop_
_symmetry_equiv_pos_as_xyz
'x, y, z'
'-x, y, -z+1/2'
'x+1/2, y+1/2, z'
'-x+1/2, y+1/2, -z+1/2'
'-x, -y, -z'
'x, -y, z-1/2'
'-x+1/2, -y+1/2, -z'
'x+1/2, -y+1/2, z-1/2'

loop_
_atom_site_aniso_label
_atom_site_aniso_U_11
_atom_site_aniso_U_22
_atom_site_aniso_U_33
_atom_site_aniso_U_23
_atom_site_aniso_U_13
_atom_site_aniso_U_12
U1 0.0066(3) 0.0052(3) 0.0102(3) 0.00061(14) -0.0021(2) -0.00194(14)
F1 0.031(4) 0.014(4) 0.016(4) -0.001(3) -0.004(3) -0.018(3)
F2 0.042(7) 0.036(7) 0.020(6) 0.003(5) -0.006(5) -0.035(6)
F3 0.039(5) 0.016(4) 0.021(4) 0.005(3) 0.010(4) -0.017(3)
F4 0.027(6) 0.007(5) 0.012(5) 0.000 -0.003(4) 0.000
O1 0.018(5) 0.016(5) 0.027(5) -0.006(4) -0.006(4) 0.004(4)
O2 0.027(5) 0.021(5) 0.033(6) -0.004(4) -0.006(4) 0.013(4)

loop_
_atom_site_label
_atom_site_type_symbol
_atom_site_fract_x
_atom_site_fract_y
_atom_site_fract_z
_atom_site_U_iso_or_equiv
_atom_site_thermal_displace_type
_atom_site_occupancy
_atom_site_calc_flag
_atom_site_refinement_flags
U1 U 0.41310(4) 0.38490(4) 0.09271(3) 0.0076(2) Uani 1 d .
F1 F 0.5755(9) 0.5577(7) 0.0724(6) 0.021(2) Uani 1 d .
F2 F 0.2500 0.2500 0.0000 0.034(3) Uani 1 d S
F3 F 0.3285(10) 0.2510(8) 0.1999(6) 0.025(2) Uani 1 d .
F4 F 0.5000 0.4699(10) 0.2500 0.016(2) Uani 1 d S
O1 O 0.5591(10) 0.2713(9) 0.0835(8) 0.021(2) Uani 1 d .
O2 O 0.2667(12) 0.5001(10) 0.0980(8) 0.028(2) Uani 1 d .
N1 N 0.5000 0.0253(57) 0.2500 0.014(15) Uiso 0.33 d SP
N1A N 0.5222(40) 0.0282(40) 0.2221(33) 0.016(7) Uiso 0.33 d P
N2 N 0.5369(22) 0.7473(21) 0.2408(18) 0.017(5) Uiso 0.50 d P
C1 C 0.4253(17) -0.0398(15) 0.1674(12) 0.028(3) Uiso 1 d .
C2 C 0.4281(17) 0.8130(16) 0.1657(12) 0.029(3) Uiso 1 d .

loop_
_atom_type_symbol
_atom_type_description
_atom_type_scat_dispersion_real
_atom_type_scat_dispersion_imag
_atom_type_scat_source
C C 0.0033 0.0016 'International Tables Vol C Tables 4.2.6.8 and 6.1.1.4'
H H 0.0000 0.0000 'International Tables Vol C Tables 4.2.6.8 and 6.1.1.4'
N N 0.0061 0.0033 'International Tables Vol C Tables 4.2.6.8 and 6.1.1.4'
O O 0.0106 0.0060 'International Tables Vol C Tables 4.2.6.8 and 6.1.1.4'
F F 0.0171 0.0103 'International Tables Vol C Tables 4.2.6.8 and 6.1.1.4'
U U -9.6767 9.6646 'International Tables Vol C Tables 4.2.6.8 and 6.1.1.4'

loop_
_geom_angle_atom_site_label_1
_geom_angle_atom_site_label_2
_geom_angle_atom_site_label_3
_geom_angle
_geom_angle_site_symmetry_1
_geom_angle_site_symmetry_3
O1 U1 O2 178.2(5) . .
O1 U1 F3 88.8(4) . .
O2 U1 F3 92.7(5) . .
O1 U1 F2 91.2(3) . .
O2 U1 F2 88.2(3) . .
F3 U1 F2 75.3(2) . .
O1 U1 F1 88.8(4) . .
O2 U1 F1 90.5(4) . .
F3 U1 F1 145.0(3) . .
F2 U1 F1 139.6(2) . .
O1 U1 F1 88.2(4) . 5_665
O2 U1 F1 90.0(4) . 5_665
F3 U1 F1 148.5(3) . 5_665
F2 U1 F1 73.5(2) . 5_665
F1 U1 F1 66.2(3) . 5_665
O1 U1 F4 97.3(3) . .
O2 U1 F4 84.0(4) . .
F3 U1 F4 73.9(3) . .
F2 U1 F4 147.77(13) . .
F1 U1 F4 71.8(2) . .
F1 U1 F4 137.5(2) 5_665 .
O1 U1 U1 88.2(3) . 5_665
O2 U1 U1 90.3(4) . 5_665
F3 U1 U1 176.6(2) . 5_665
F2 U1 U1 106.43(2) . 5_665
F1 U1 U1 33.2(2) . 5_665
F1 U1 U1 32.9(2) 5_665 5_665
F4 U1 U1 104.9(2) . 5_665
U1 F1 U1 113.8(3) . 5_665
U1 F2 U1 180.0 7 .
U1 F4 U1 137.4(4) . 2_655
N1A N1 C1 65.1(65) 2_655 2_655
N1A N1 C1 118.7(70) 2_655 .
C1 N1 C1 124.4(43) 2_655 .
N1A N1A C1 98.2(43) 2_655 .
N1A N1A C1 49.4(32) 2_655 2_655
C1 N1A C1 114.1(30) . 2_655
N2 N2 C2 79.2(34) 2_655 2_655
N2 N2 C2 71.4(32) 2_655 .
C2 N2 C2 117.5(18) 2_655 .
N1A C1 N1 18.7(23) . .
N1A C1 C2 122.1(22) . 1_545
N1 C1 C2 118.1(24) . 1_545
N1A C1 N1A 32.4(36) . 2_655
N1 C1 N1A 13.8(17) . 2_655
C2 C1 N1A 114.8(18) 1_545 2_655
N2 C2 N2 29.4(15) 2_655 .
N2 C2 C1 116.6(15) 2_655 1_565
N2 C2 C1 116.3(15) . 1_565

loop_
_geom_bond_atom_site_label_1
_geom_bond_atom_site_label_2
_geom_bond_distance
_geom_bond_site_symmetry_2
U1 O1 1.769(9) .
U1 O2 1.775(10) .
U1 F3 2.196(7) .
U1 F2 2.2774(4) .
U1 F1 2.321(7) .
U1 F1 2.338(8) 5_665
U1 F4 2.354(4) .
U1 U1 3.9032(8) 5_665
F1 U1 2.338(8) 5_665
F2 U1 2.2774(4) 7
F4 U1 2.354(4) 2_655
N1 N1A 0.45(5) 2_655
N1 C1 1.40(3) 2_655
N1 C1 1.40(3) .
N1A N1A 0.90(10) 2_655
N1A C1 1.28(4) .
N1A C1 1.67(4) 2_655
N2 N2 0.75(4) 2_655
N2 C2 1.44(3) 2_655
N2 C2 1.49(3) .
C1 C2 1.48(2) 1_545
C1 N1A 1.67(4) 2_655
C2 N2 1.44(3) 2_655
C2 C1 1.48(2) 1_565
